data_7027756
loop_
_publ_author_name
'Arifhodzic-Radojevic, Sanja'
'Burrows, Andrew D.'
'Choi, Nick'
'McPartlin, Mary'
'Mingos, D. Michael P.'
'Tarlton, Stephen V.'
'Vilar, Ram\'on'

_publ_section_title
;
 Reactivity of the palladium dimer [Pd2(\m-SO2)(\m-dba)(PBz3)2]. Syntheses
 and structural characterisation of [Pd3(\m-SO2)3(PBz3)3],
 [Pd2(\m-SO2)(\m-dppm)(PBz3)2], [Pd(SO2)(PBz3)2],
 [Pd3(\m-CO)2(\m-SO2)(PBz3)3] and [Pd3(\m-SO2)2(CNBut&#x200A;)2(PBz3)3]
 (Bz&#x2005;=&#x2005;benzyl)&#x200A;&#x2020;
;
_journal_issue 22
_journal_name_full 'Journal of the Chemical Society, Dalton Transactions'
_journal_page_first 3981
_journal_paper_doi 10.1039/a906444c
_journal_year 1999
_chemical_formula_sum 'C74 H64 O6 P4 Pd2 S'
_chemical_formula_weight 1417.99
_chemical_name_systematic
; 
 ? 
;
_space_group_IT_number 14
_symmetry_cell_setting monoclinic
_symmetry_space_group_name_Hall '-P 2ybc'
_symmetry_space_group_name_H-M 'P 1 21/c 1'
_atom_sites_solution_hydrogens geom
_atom_sites_solution_primary direct
_atom_sites_solution_secondary difmap
_audit_creation_method SHELXL-97
_cell_angle_alpha 90.00
_cell_angle_beta 112.47(3)
_cell_angle_gamma 90.00
_cell_formula_units_Z 4
_cell_length_a 22.498(7)
_cell_length_b 14.064(3)
_cell_length_c 23.376(13)
_cell_measurement_reflns_used 35
_cell_measurement_temperature 173(2)
_cell_measurement_theta_max 12.52
_cell_measurement_theta_min 2.15
_cell_volume 6835(5)
_computing_cell_refinement 'Siemens XSCANS'
_computing_data_collection 'Siemens XSCANS'
_computing_data_reduction 'Siemens SHELXTL'
_computing_molecular_graphics 'Siemens SHELXTL'
_computing_publication_material 'Siemens SHELXTL'
_computing_structure_refinement 'SHELXL-97 (Sheldrick, 1997)'
_computing_structure_solution 'SHELXS-97 (Sheldrick, 1990)'
_diffrn_ambient_temperature 173(2)
_diffrn_measured_fraction_theta_full 1.000
_diffrn_measured_fraction_theta_max 1.000
_diffrn_measurement_method 'Theta/2 theta'
_diffrn_radiation_monochromator graphite
_diffrn_radiation_source 'fine-focus sealed tube'
_diffrn_radiation_type MoK\a
_diffrn_radiation_wavelength 0.71073
_diffrn_reflns_av_R_equivalents 0.1248
_diffrn_reflns_av_sigmaI/netI 0.1506
_diffrn_reflns_limit_h_max 24
_diffrn_reflns_limit_h_min -1
_diffrn_reflns_limit_k_max 15
_diffrn_reflns_limit_k_min -1
_diffrn_reflns_limit_l_max 24
_diffrn_reflns_limit_l_min -25
_diffrn_reflns_number 11348
_diffrn_reflns_theta_full 23.00
_diffrn_reflns_theta_max 23.00
_diffrn_reflns_theta_min 1.73
_diffrn_standards_decay_% 9.69
_diffrn_standards_interval_count 97
_diffrn_standards_number 3
_exptl_absorpt_coefficient_mu 0.701
_exptl_absorpt_correction_T_max 0.98317
_exptl_absorpt_correction_T_min 0.79593
_exptl_absorpt_correction_type Semi-Empirical
_exptl_crystal_colour yellow
_exptl_crystal_density_diffrn 1.378
_exptl_crystal_density_meas ?
_exptl_crystal_density_method 'not measured'
_exptl_crystal_description block
_exptl_crystal_F_000 2896
_exptl_crystal_size_max 0.36
_exptl_crystal_size_mid 0.34
_exptl_crystal_size_min 0.32
_refine_diff_density_max 1.236
_refine_diff_density_min -1.244
_refine_diff_density_rms 0.163
_refine_ls_extinction_method none
_refine_ls_goodness_of_fit_ref 0.958
_refine_ls_hydrogen_treatment mixed
_refine_ls_matrix_type full
_refine_ls_number_parameters 764
_refine_ls_number_reflns 9505
_refine_ls_number_restraints 30
_refine_ls_restrained_S_all 0.958
_refine_ls_R_factor_all 0.1604
_refine_ls_R_factor_gt 0.0748
_refine_ls_shift/su_max 2.607
_refine_ls_shift/su_mean 0.023
_refine_ls_structure_factor_coef Fsqd
_refine_ls_weighting_details 'calc w=1/[\s^2^(Fo^2^)+(0.0923P)^2^+12.5960P] where P=(Fo^2^+2Fc^2^)/3'
_refine_ls_weighting_scheme calc
_refine_ls_wR_factor_gt 0.1679
_refine_ls_wR_factor_ref 0.1977
_reflns_number_gt 5296
_reflns_number_total 9505
_reflns_threshold_expression >2sigma(I)
_cod_data_source_file 906444csup1.cif
_cod_data_source_block ss159
_cod_depositor_comments
;
The following automatic conversions were performed:

'_symmetry_cell_setting' value 'Monoclinic' changed to 'monoclinic'
according to /home/saulius/struct/CIF-dictionaries/cif_core.dic
dictionary named 'cif_core.dic' version 2.4.2 from 2011-04-26.

Automatic conversion script
Id: cif_fix_values 1891 2012-01-12 08:04:46Z andrius 

The following automatic conversions were performed:

'_exptl_crystal_density_meas' value '-' was changed to '?' - the
value is perceived as not measured.

Automatic conversion script
Id: cif_fix_values 3008 2015-01-20 13:52:24Z robertas 
;
_cod_original_cell_volume 6835(4)
_cod_original_sg_symbol_H-M P2(1)/c
_cod_database_code 7027756

loop_
_symmetry_equiv_pos_as_xyz
'x, y, z'
'-x, y+1/2, -z+1/2'
'-x, -y, -z'
'x, -y-1/2, z-1/2'

loop_
_atom_site_label
_atom_site_type_symbol
_atom_site_fract_x
_atom_site_fract_y
_atom_site_fract_z
_atom_site_U_iso_or_equiv
_atom_site_adp_type
_atom_site_occupancy
_atom_site_symmetry_multiplicity
_atom_site_calc_flag
_atom_site_refinement_flags
_atom_site_disorder_assembly
_atom_site_disorder_group
Pd1 Pd -0.29112(4) 1.18448(6) 0.12157(4) 0.0233(2) Uani 1 1 d D . .
Pd2 Pd -0.21658(4) 1.06645(6) 0.20910(4) 0.0238(2) Uani 1 1 d D . .
P1 P -0.36006(13) 1.2247(2) 0.02172(10) 0.0256(7) Uani 1 1 d D . .
P2 P -0.15332(13) 0.93338(18) 0.25041(12) 0.0280(7) Uani 1 1 d D . .
P3 P -0.30763(13) 1.28217(18) 0.19422(11) 0.0219(7) Uani 1 1 d D . .
P4 P -0.24297(13) 1.1309(2) 0.28788(11) 0.0235(7) Uani 1 1 d D . .
S1 S -0.23176(12) 1.06490(17) 0.10864(10) 0.0307(7) Uani 1 1 d D . .
O1 O -0.2644(4) 0.9803(6) 0.0710(3) 0.045(2) Uani 1 1 d . . .
O2 O -0.1781(4) 1.0968(6) 0.0903(4) 0.040(2) Uani 1 1 d . . .
C1 C -0.3138(5) 1.2111(8) 0.2574(5) 0.027(3) Uani 1 1 d . . .
H1A H -0.3539 1.1731 0.2420 0.032 Uiso 1 1 calc R . .
H1B H -0.3151 1.2534 0.2908 0.032 Uiso 1 1 calc R . .
C11A C -0.4224(4) 1.1315(6) -0.0084(5) 0.032(3) Uani 1 1 d D . .
H11P H -0.4531 1.1505 -0.0499 0.039 Uiso 1 1 calc R . .
H11Q H -0.4016 1.0715 -0.0130 0.039 Uiso 1 1 calc R . .
C11B C -0.4092(5) 1.3343(5) 0.0082(5) 0.032(3) Uani 1 1 d D . .
H11R H -0.4353 1.3387 -0.0367 0.038 Uiso 1 1 calc R . .
H11S H -0.4396 1.3267 0.0293 0.038 Uiso 1 1 calc R . .
C11C C -0.3257(5) 1.2303(8) -0.0386(4) 0.031(3) Uani 1 1 d D . .
H11T H -0.2950 1.2841 -0.0290 0.037 Uiso 1 1 calc R . .
H11U H -0.3010 1.1713 -0.0365 0.037 Uiso 1 1 calc R . .
C12B C -0.3750(6) 1.4265(9) 0.0284(5) 0.035(3) Uani 1 1 d U . .
C12A C -0.4588(5) 1.1141(8) 0.0329(5) 0.027(3) Uani 1 1 d . . .
C12C C -0.3744(5) 1.2421(8) -0.1041(5) 0.026(3) Uani 1 1 d . . .
C13A C -0.4310(6) 1.0598(8) 0.0870(5) 0.039(3) Uani 1 1 d . . .
H13A H -0.3889 1.0348 0.0982 0.047 Uiso 1 1 calc R . .
C13B C -0.3096(6) 1.4363(8) 0.0651(5) 0.038(3) Uani 1 1 d . . .
H13B H -0.2833 1.3811 0.0748 0.046 Uiso 1 1 calc R . .
C13C C -0.4016(6) 1.1627(8) -0.1407(5) 0.034(3) Uani 1 1 d . . .
H13C H -0.3887 1.1007 -0.1246 0.041 Uiso 1 1 calc R . .
C14A C -0.4654(6) 1.0428(8) 0.1239(6) 0.040(3) Uani 1 1 d . . .
H14A H -0.4463 1.0064 0.1606 0.048 Uiso 1 1 calc R . .
C14B C -0.2819(7) 1.5230(10) 0.0876(6) 0.055(4) Uani 1 1 d . . .
H14B H -0.2376 1.5266 0.1137 0.066 Uiso 1 1 calc R . .
C14C C -0.4475(6) 1.1738(9) -0.2006(5) 0.040(3) Uani 1 1 d . . .
H14C H -0.4651 1.1195 -0.2255 0.048 Uiso 1 1 calc R . .
C15A C -0.5269(6) 1.0776(9) 0.1085(6) 0.043(3) Uani 1 1 d . . .
H15A H -0.5499 1.0658 0.1344 0.052 Uiso 1 1 calc R . .
C15B C -0.3186(9) 1.6041(11) 0.0722(6) 0.068(5) Uani 1 1 d . . .
H15B H -0.3002 1.6645 0.0867 0.082 Uiso 1 1 calc R . .
C15C C -0.4667(5) 1.2614(10) -0.2230(5) 0.040(3) Uani 1 1 d . . .
H15C H -0.4991 1.2681 -0.2633 0.047 Uiso 1 1 calc R . .
C16B C -0.3831(9) 1.5958(11) 0.0349(7) 0.088(6) Uani 1 1 d . . .
H16B H -0.4086 1.6517 0.0235 0.105 Uiso 1 1 calc R . .
C16A C -0.5545(6) 1.1301(9) 0.0545(6) 0.045(3) Uani 1 1 d . . .
H16B H -0.5971 1.1537 0.0427 0.054 Uiso 1 1 calc R . .
C16C C -0.4401(5) 1.3430(8) -0.1882(5) 0.032(3) Uani 1 1 d . . .
H16C H -0.4536 1.4046 -0.2047 0.039 Uiso 1 1 calc R . .
C17A C -0.5203(6) 1.1478(8) 0.0181(6) 0.036(3) Uani 1 1 d . . .
H17A H -0.5396 1.1846 -0.0184 0.043 Uiso 1 1 calc R . .
C17B C -0.4112(7) 1.5103(10) 0.0141(6) 0.066(5) Uani 1 1 d . . .
H17B H -0.4559 1.5075 -0.0105 0.079 Uiso 1 1 calc R . .
C17C C -0.3936(5) 1.3315(8) -0.1293(5) 0.030(3) Uani 1 1 d . . .
H17C H -0.3745 1.3863 -0.1056 0.036 Uiso 1 1 calc R . .
C21A C -0.1851(5) 0.8170(5) 0.2148(5) 0.034(3) Uani 1 1 d D . .
H21P H -0.1845 0.8155 0.1727 0.040 Uiso 1 1 calc R . .
H21Q H -0.1558 0.7665 0.2394 0.040 Uiso 1 1 calc R . .
C21B C -0.0765(3) 0.9355(8) 0.2386(5) 0.031(3) Uani 1 1 d D . .
H21R H -0.0514 0.8779 0.2577 0.037 Uiso 1 1 calc R . .
H21S H -0.0859 0.9332 0.1937 0.037 Uiso 1 1 calc R . .
C21C C -0.1296(6) 0.9175(8) 0.3349(2) 0.034(3) Uani 1 1 d D . .
H21T H -0.0943 0.9628 0.3558 0.041 Uiso 1 1 calc R . .
H21U H -0.1666 0.9371 0.3451 0.041 Uiso 1 1 calc R . .
C22A C -0.2508(6) 0.7943(7) 0.2101(5) 0.035(3) Uani 1 1 d . . .
C22B C -0.0365(5) 1.0217(9) 0.2656(5) 0.036(3) Uani 1 1 d . . .
C22C C -0.1079(5) 0.8202(8) 0.3639(5) 0.029(3) Uani 1 1 d . . .
C23A C -0.2631(7) 0.7251(9) 0.2457(6) 0.053(4) Uani 1 1 d . . .
H23A H -0.2278 0.6917 0.2748 0.063 Uiso 1 1 calc R . .
C23B C 0.0135(6) 1.0231(9) 0.3239(6) 0.042(3) Uani 1 1 d . . .
H23B H 0.0227 0.9668 0.3482 0.050 Uiso 1 1 calc R . .
C23C C -0.0479(6) 0.7824(8) 0.3688(5) 0.034(3) Uani 1 1 d . . .
H23C H -0.0212 0.8169 0.3529 0.041 Uiso 1 1 calc R . .
C24A C -0.3237(8) 0.7023(11) 0.2411(7) 0.067(5) Uani 1 1 d . . .
H24A H -0.3297 0.6533 0.2663 0.081 Uiso 1 1 calc R . .
C24B C 0.0500(6) 1.1030(11) 0.3475(6) 0.052(4) Uani 1 1 d . . .
H24B H 0.0846 1.1002 0.3867 0.062 Uiso 1 1 calc R . .
C24C C -0.0279(6) 0.6941(10) 0.3971(6) 0.050(4) Uani 1 1 d . . .
H24C H 0.0107 0.6662 0.3976 0.060 Uiso 1 1 calc R . .
C25A C -0.3754(8) 0.7491(11) 0.2008(7) 0.061(4) Uani 1 1 d . . .
H25A H -0.4175 0.7343 0.1983 0.073 Uiso 1 1 calc R . .
C25B C 0.0367(6) 1.1879(10) 0.3145(7) 0.053(4) Uani 1 1 d . . .
H25B H 0.0618 1.2429 0.3313 0.064 Uiso 1 1 calc R . .
C25C C -0.0634(7) 0.6483(9) 0.4238(6) 0.052(4) Uani 1 1 d . . .
H25C H -0.0480 0.5904 0.4453 0.062 Uiso 1 1 calc R . .
C26A C -0.3663(6) 0.8178(9) 0.1638(6) 0.045(3) Uani 1 1 d . . .
H26A H -0.4023 0.8511 0.1355 0.054 Uiso 1 1 calc R . .
C26B C -0.0123(6) 1.1917(9) 0.2580(7) 0.055(4) Uani 1 1 d . . .
H26B H -0.0224 1.2495 0.2353 0.066 Uiso 1 1 calc R . .
C26C C -0.1216(7) 0.6841(10) 0.4204(6) 0.051(4) Uani 1 1 d . . .
H26C H -0.1471 0.6501 0.4378 0.061 Uiso 1 1 calc R . .
C27A C -0.3053(6) 0.8392(8) 0.1671(5) 0.041(3) Uani 1 1 d . . .
H27A H -0.3000 0.8853 0.1397 0.049 Uiso 1 1 calc R . .
C27B C -0.0486(5) 1.1070(9) 0.2333(5) 0.038(3) Uani 1 1 d . . .
H27B H -0.0822 1.1094 0.1934 0.046 Uiso 1 1 calc R . .
C27C C -0.1427(6) 0.7717(10) 0.3906(5) 0.042(3) Uani 1 1 d . . .
H27C H -0.1822 0.7975 0.3892 0.051 Uiso 1 1 calc R . .
C31A C -0.3815(4) 1.3531(7) 0.1729(4) 0.023(3) Uani 1 1 d D . .
C31B C -0.2405(4) 1.3642(7) 0.2308(4) 0.026(3) Uani 1 1 d D . .
C32A C -0.3830(5) 1.4530(8) 0.1766(5) 0.033(3) Uani 1 1 d . . .
H32A H -0.3439 1.4880 0.1914 0.039 Uiso 1 1 calc R . .
C32B C -0.2366(5) 1.4233(7) 0.2794(5) 0.027(3) Uani 1 1 d . . .
H32B H -0.2700 1.4217 0.2949 0.033 Uiso 1 1 calc R . .
C33A C -0.4407(5) 1.4999(9) 0.1589(5) 0.038(3) Uani 1 1 d . . .
H33A H -0.4413 1.5673 0.1615 0.046 Uiso 1 1 calc R . .
C33B C -0.1860(6) 1.4839(8) 0.3056(6) 0.045(3) Uani 1 1 d . . .
H33B H -0.1835 1.5225 0.3398 0.054 Uiso 1 1 calc R . .
C34A C -0.4978(6) 1.4505(8) 0.1375(5) 0.036(3) Uani 1 1 d . . .
H34A H -0.5375 1.4832 0.1270 0.043 Uiso 1 1 calc R . .
C34B C -0.1377(6) 1.4884(9) 0.2814(7) 0.055(4) Uani 1 1 d . . .
H34B H -0.1032 1.5322 0.2977 0.066 Uiso 1 1 calc R . .
C35A C -0.4970(5) 1.3527(8) 0.1314(5) 0.032(3) Uani 1 1 d . . .
H35A H -0.5362 1.3183 0.1147 0.039 Uiso 1 1 calc R . .
C35B C -0.1415(5) 1.4283(9) 0.2338(6) 0.039(3) Uani 1 1 d . . .
H35B H -0.1085 1.4301 0.2179 0.046 Uiso 1 1 calc R . .
C36A C -0.4405(5) 1.3067(8) 0.1493(4) 0.030(3) Uani 1 1 d . . .
H36A H -0.4409 1.2394 0.1456 0.036 Uiso 1 1 calc R . .
C36B C -0.1912(5) 1.3661(9) 0.2087(5) 0.036(3) Uani 1 1 d . . .
H36B H -0.1921 1.3243 0.1765 0.043 Uiso 1 1 calc R . .
C41A C -0.2696(5) 1.0457(6) 0.3326(4) 0.026(3) Uani 1 1 d D . .
C41B C -0.1835(4) 1.2053(6) 0.3467(4) 0.025(3) Uani 1 1 d D . .
C42A C -0.3183(5) 0.9828(8) 0.2991(5) 0.032(3) Uani 1 1 d . . .
H42A H -0.3356 0.9849 0.2551 0.039 Uiso 1 1 calc R . .
C42B C -0.1228(5) 1.2157(8) 0.3441(5) 0.032(3) Uani 1 1 d . . .
H42B H -0.1119 1.1814 0.3145 0.038 Uiso 1 1 calc R . .
C43A C -0.3419(6) 0.9166(9) 0.3297(6) 0.049(4) Uani 1 1 d . . .
H43A H -0.3762 0.8754 0.3066 0.059 Uiso 1 1 calc R . .
C43B C -0.0791(6) 1.2765(9) 0.3851(6) 0.046(3) Uani 1 1 d . . .
H43B H -0.0385 1.2865 0.3825 0.055 Uiso 1 1 calc R . .
C44C C -0.3151(6) 0.9110(9) 0.3948(6) 0.040(3) Uani 1 1 d . . .
H44C H -0.3302 0.8650 0.4158 0.047 Uiso 1 1 calc R . .
C44B C -0.0940(6) 1.3228(9) 0.4296(5) 0.040(3) Uani 1 1 d . . .
H44B H -0.0628 1.3633 0.4581 0.048 Uiso 1 1 calc R . .
C45B C -0.1526(6) 1.3123(8) 0.4341(5) 0.036(3) Uani 1 1 d . . .
H45B H -0.1622 1.3449 0.4651 0.044 Uiso 1 1 calc R . .
C45C C -0.2671(6) 0.9722(9) 0.4271(5) 0.037(3) Uani 1 1 d . . .
H45C H -0.2495 0.9694 0.4711 0.044 Uiso 1 1 calc R . .
C46B C -0.1968(5) 1.2540(7) 0.3930(5) 0.027(3) Uani 1 1 d . . .
H46B H -0.2376 1.2461 0.3956 0.032 Uiso 1 1 calc R . .
C46A C -0.2438(5) 1.0378(8) 0.3977(5) 0.035(3) Uani 1 1 d . . .
H46A H -0.2097 1.0787 0.4216 0.042 Uiso 1 1 calc R . .
O1M O -0.3131(5) 0.9707(8) -0.0580(5) 0.078(3) Uani 1 1 d . . .
C1M C -0.2702(8) 0.9655(14) -0.0851(8) 0.087(6) Uani 1 1 d . . .
O2M O -0.0572(8) 0.9551(15) 0.0775(8) 0.168(8) Uani 1 1 d . . .
C2M C -0.0967(11) 1.0173(17) 0.0374(7) 0.014(7) Uiso 0.61(7) 1 d P A 1
C2M' C -0.122(2) 0.983(3) 0.0334(15) 0.035(13) Uiso 0.39(7) 1 d P A 2
C4M C -0.2060(11) 0.7521(18) 0.0284(11) 0.081(9) Uiso 0.77(3) 1 d P B 1
C4M' C -0.262(3) 0.803(4) 0.017(2) 0.04(2) Uiso 0.23(3) 1 d P B 2
O4 O -0.1812(11) 0.8153(18) 0.0700(9) 0.227(10) Uani 1 1 d . . .
C1B C 0.0486(6) 0.9316(10) 0.5198(6) 0.051(4) Uiso 1 1 d . . .
C2B C 0.0647(7) 1.0235(11) 0.5069(6) 0.056(4) Uiso 1 1 d . . .
C3B C -0.0155(7) 0.9067(10) 0.5115(6) 0.054(4) Uiso 1 1 d . . .
O3M O -0.1396(9) 1.3324(12) 0.0717(8) 0.157(6) Uiso 1 1 d . . .
C3M C -0.1154(6) 1.2809(10) 0.1208(6) 0.026(4) Uiso 0.77(2) 1 d P C 1
C3M' C -0.1925(17) 1.289(2) 0.0593(15) 0.000(11) Uiso 0.23(2) 1 d P C 2

loop_
_atom_site_aniso_label
_atom_site_aniso_U_11
_atom_site_aniso_U_22
_atom_site_aniso_U_33
_atom_site_aniso_U_23
_atom_site_aniso_U_13
_atom_site_aniso_U_12
Pd1 0.0278(5) 0.0196(5) 0.0205(4) -0.0005(4) 0.0071(4) 0.0028(4)
Pd2 0.0276(5) 0.0209(5) 0.0215(4) 0.0011(4) 0.0077(4) 0.0046(4)
P1 0.0332(17) 0.0231(16) 0.0191(15) 0.0003(13) 0.0084(13) 0.0039(14)
P2 0.0311(17) 0.0230(16) 0.0291(16) 0.0013(14) 0.0104(13) 0.0058(15)
P3 0.0240(15) 0.0189(15) 0.0193(14) 0.0002(13) 0.0044(12) 0.0029(13)
P4 0.0238(16) 0.0239(16) 0.0210(15) -0.0020(13) 0.0067(13) -0.0001(13)
S1 0.0449(18) 0.0232(15) 0.0265(15) 0.0007(14) 0.0165(14) 0.0087(15)
O1 0.071(6) 0.034(5) 0.028(4) -0.002(4) 0.018(4) 0.001(5)
O2 0.045(5) 0.042(5) 0.044(5) 0.013(4) 0.029(4) 0.015(4)
C1 0.017(6) 0.034(7) 0.030(6) -0.001(5) 0.010(5) 0.002(5)
C11A 0.030(7) 0.032(7) 0.027(6) -0.010(6) 0.002(5) -0.002(6)
C11B 0.047(7) 0.030(7) 0.028(6) -0.001(6) 0.024(6) 0.004(6)
C11C 0.033(7) 0.030(7) 0.031(7) 0.000(6) 0.016(6) -0.004(6)
C12B 0.043(5) 0.037(5) 0.022(4) 0.006(4) 0.010(4) 0.007(4)
C12A 0.027(7) 0.019(6) 0.033(7) -0.009(5) 0.011(5) -0.007(5)
C12C 0.025(6) 0.027(7) 0.025(6) -0.004(5) 0.008(5) 0.008(5)
C13A 0.053(8) 0.027(7) 0.045(8) 0.002(6) 0.026(7) -0.002(7)
C13B 0.067(9) 0.015(6) 0.033(7) 0.003(6) 0.019(7) 0.004(6)
C13C 0.053(8) 0.025(7) 0.034(7) -0.005(6) 0.027(6) -0.006(6)
C14A 0.046(8) 0.028(7) 0.042(8) 0.002(6) 0.012(7) -0.007(6)
C14B 0.069(10) 0.048(9) 0.040(8) -0.008(8) 0.012(7) -0.009(8)
C14C 0.059(9) 0.034(8) 0.030(7) -0.012(6) 0.022(7) -0.016(7)
C15A 0.046(8) 0.034(8) 0.058(9) -0.009(7) 0.030(7) -0.017(7)
C15B 0.111(14) 0.036(9) 0.039(9) -0.011(7) 0.008(9) -0.015(10)
C15C 0.030(7) 0.061(10) 0.025(7) -0.005(7) 0.008(6) -0.010(7)
C16B 0.127(17) 0.035(10) 0.064(11) -0.010(9) -0.004(11) 0.039(10)
C16A 0.048(8) 0.035(8) 0.052(9) -0.013(7) 0.018(7) -0.023(7)
C16C 0.032(7) 0.032(7) 0.029(6) 0.002(6) 0.008(6) 0.013(6)
C17A 0.040(8) 0.021(7) 0.045(7) -0.003(6) 0.014(6) -0.016(6)
C17B 0.071(11) 0.045(10) 0.055(10) -0.008(8) -0.006(8) 0.035(9)
C17C 0.020(6) 0.035(7) 0.033(7) -0.006(6) 0.008(5) -0.003(6)
C21A 0.033(7) 0.021(6) 0.036(7) -0.007(6) 0.001(6) 0.008(6)
C21B 0.036(7) 0.028(6) 0.024(6) 0.002(6) 0.006(5) 0.009(6)
C21C 0.039(7) 0.039(8) 0.022(6) 0.002(6) 0.009(5) 0.007(6)
C22A 0.054(8) 0.006(6) 0.030(7) -0.008(5) 0.000(6) 0.005(6)
C22B 0.034(7) 0.054(8) 0.025(6) 0.010(6) 0.018(6) 0.008(7)
C22C 0.033(7) 0.026(6) 0.022(6) -0.001(5) 0.004(5) 0.000(6)
C23A 0.047(9) 0.029(8) 0.062(10) -0.005(7) -0.002(7) -0.005(7)
C23B 0.039(8) 0.034(7) 0.043(8) 0.008(6) 0.004(6) 0.007(7)
C23C 0.049(8) 0.015(6) 0.035(7) -0.001(5) 0.013(6) 0.007(6)
C24A 0.087(13) 0.043(10) 0.056(10) 0.006(8) 0.011(9) -0.018(9)
C24B 0.035(8) 0.072(11) 0.042(8) 0.012(8) 0.007(6) -0.008(8)
C24C 0.042(8) 0.046(9) 0.048(8) 0.012(7) 0.002(7) 0.016(7)
C25A 0.069(11) 0.051(10) 0.067(11) -0.028(9) 0.031(9) -0.037(9)
C25B 0.044(8) 0.053(9) 0.067(10) 0.014(8) 0.028(8) -0.011(8)
C25C 0.064(10) 0.030(8) 0.042(8) 0.008(7) -0.001(8) -0.004(8)
C26A 0.032(7) 0.036(8) 0.055(8) -0.015(7) 0.003(6) -0.010(7)
C26B 0.037(8) 0.031(8) 0.094(11) 0.019(8) 0.022(8) -0.017(7)
C26C 0.053(9) 0.050(9) 0.039(8) 0.012(7) 0.005(7) -0.011(8)
C27A 0.065(9) 0.019(7) 0.037(7) 0.004(6) 0.018(7) 0.005(7)
C27B 0.031(7) 0.047(8) 0.034(7) 0.002(7) 0.010(6) -0.012(6)
C27C 0.030(7) 0.063(9) 0.036(7) 0.014(7) 0.015(6) -0.001(7)
C31A 0.030(7) 0.023(6) 0.013(5) -0.003(5) 0.007(5) 0.010(5)
C31B 0.030(7) 0.021(6) 0.018(6) 0.001(5) 0.000(5) 0.000(5)
C32A 0.029(7) 0.021(7) 0.036(7) 0.010(5) 0.000(5) 0.012(5)
C32B 0.033(7) 0.022(6) 0.020(6) 0.000(5) 0.004(5) -0.004(5)
C33A 0.035(7) 0.026(7) 0.042(7) 0.001(6) 0.003(6) 0.010(6)
C33B 0.059(9) 0.015(6) 0.043(8) -0.014(6) -0.001(7) -0.008(7)
C34A 0.032(7) 0.035(8) 0.030(7) -0.004(6) 0.000(6) 0.013(6)
C34B 0.032(8) 0.032(8) 0.071(10) 0.018(8) -0.014(7) -0.016(7)
C35A 0.022(6) 0.038(8) 0.030(7) 0.003(6) 0.004(5) 0.013(6)
C35B 0.029(7) 0.037(8) 0.050(8) 0.006(7) 0.016(6) -0.007(6)
C36A 0.046(8) 0.024(6) 0.019(6) 0.000(5) 0.011(5) 0.005(6)
C36B 0.031(7) 0.051(8) 0.024(6) -0.002(6) 0.008(6) 0.005(7)
C41A 0.023(6) 0.019(6) 0.035(7) -0.005(5) 0.011(5) 0.006(5)
C41B 0.033(7) 0.018(6) 0.022(6) 0.011(5) 0.009(5) 0.008(5)
C42A 0.046(8) 0.022(6) 0.028(6) 0.003(6) 0.013(6) 0.000(6)
C42B 0.038(7) 0.021(6) 0.038(7) 0.001(6) 0.015(6) 0.004(6)
C43A 0.051(9) 0.027(8) 0.067(10) 0.000(7) 0.021(8) -0.001(7)
C43B 0.032(8) 0.048(9) 0.051(8) -0.001(7) 0.008(7) -0.009(7)
C44C 0.032(7) 0.038(8) 0.050(8) 0.016(7) 0.017(6) 0.005(6)
C44B 0.042(8) 0.033(7) 0.037(7) 0.003(6) 0.006(6) -0.011(7)
C45B 0.058(9) 0.022(7) 0.019(6) -0.017(6) 0.003(6) -0.008(7)
C45C 0.039(7) 0.043(8) 0.033(7) 0.027(6) 0.018(6) 0.013(7)
C46B 0.039(7) 0.017(6) 0.027(6) 0.005(5) 0.016(6) 0.004(5)
C46A 0.033(7) 0.038(8) 0.027(6) 0.006(6) 0.006(6) 0.002(6)
O1M 0.051(6) 0.109(9) 0.068(7) 0.002(7) 0.017(6) 0.012(6)
C1M 0.086(12) 0.120(16) 0.080(12) 0.018(11) 0.057(11) 0.041(12)
O2M 0.142(14) 0.23(2) 0.171(16) -0.061(16) 0.103(13) -0.010(15)
O4 0.25(3) 0.26(3) 0.129(16) -0.033(18) 0.031(16) 0.04(2)

loop_
_atom_type_symbol
_atom_type_description
_atom_type_scat_dispersion_real
_atom_type_scat_dispersion_imag
_atom_type_scat_source
C C 0.0033 0.0016 'International Tables Vol C Tables 4.2.6.8 and 6.1.1.4'
H H 0.0000 0.0000 'International Tables Vol C Tables 4.2.6.8 and 6.1.1.4'
O O 0.0106 0.0060 'International Tables Vol C Tables 4.2.6.8 and 6.1.1.4'
P P 0.1023 0.0942 'International Tables Vol C Tables 4.2.6.8 and 6.1.1.4'
S S 0.1246 0.1234 'International Tables Vol C Tables 4.2.6.8 and 6.1.1.4'
Pd Pd -0.9988 1.0072 'International Tables Vol C Tables 4.2.6.8 and 6.1.1.4'

loop_
_geom_angle_atom_site_label_1
_geom_angle_atom_site_label_2
_geom_angle_atom_site_label_3
_geom_angle
_geom_angle_site_symmetry_1
_geom_angle_site_symmetry_3
S1 Pd1 P3 144.46(9) . .
S1 Pd1 P1 104.53(10) . .
P3 Pd1 P1 110.99(10) . .
S1 Pd1 Pd2 53.43(5) . .
P3 Pd1 Pd2 92.09(8) . .
P1 Pd1 Pd2 154.57(8) . .
S1 Pd2 P2 104.56(9) . .
S1 Pd2 P4 148.40(9) . .
P2 Pd2 P4 106.61(11) . .
S1 Pd2 Pd1 53.37(5) . .
P2 Pd2 Pd1 157.47(8) . .
P4 Pd2 Pd1 95.10(8) . .
C11B P1 C11A 102.0(5) . .
C11B P1 C11C 103.4(5) . .
C11A P1 C11C 102.5(5) . .
C11B P1 Pd1 120.0(4) . .
C11A P1 Pd1 109.1(4) . .
C11C P1 Pd1 117.5(4) . .
C21B P2 C21A 99.8(5) . .
C21B P2 C21C 104.8(5) . .
C21A P2 C21C 106.1(5) . .
C21B P2 Pd2 112.5(4) . .
C21A P2 Pd2 117.0(4) . .
C21C P2 Pd2 114.9(4) . .
C31B P3 C1 105.7(5) . .
C31B P3 C31A 106.5(5) . .
C1 P3 C31A 100.1(5) . .
C31B P3 Pd1 112.3(4) . .
C1 P3 Pd1 110.4(4) . .
C31A P3 Pd1 120.3(3) . .
C41A P4 C1 101.3(5) . .
C41A P4 C41B 104.3(5) . .
C1 P4 C41B 102.4(5) . .
C41A P4 Pd2 115.8(3) . .
C1 P4 Pd2 112.0(3) . .
C41B P4 Pd2 118.8(3) . .
O1 S1 O2 109.8(5) . .
O1 S1 Pd1 119.6(4) . .
O2 S1 Pd1 113.7(3) . .
O1 S1 Pd2 117.9(3) . .
O2 S1 Pd2 118.7(3) . .
Pd1 S1 Pd2 73.19(9) . .
P3 C1 P4 108.8(5) . .
C12A C11A P1 113.0(7) . .
C12B C11B P1 117.9(7) . .
C12C C11C P1 115.1(7) . .
C13B C12B C17B 116.4(12) . .
C13B C12B C11B 125.1(10) . .
C17B C12B C11B 118.4(11) . .
C17A C12A C13A 118.2(11) . .
C17A C12A C11A 121.6(10) . .
C13A C12A C11A 120.2(10) . .
C17C C12C C13C 118.2(10) . .
C17C C12C C11C 121.2(10) . .
C13C C12C C11C 120.7(10) . .
C14A C13A C12A 119.6(12) . .
C14B C13B C12B 122.5(12) . .
C12C C13C C14C 120.5(11) . .
C15A C14A C13A 121.4(12) . .
C13B C14B C15B 119.6(13) . .
C15C C14C C13C 119.9(11) . .
C14A C15A C16A 118.8(12) . .
C16B C15B C14B 118.5(14) . .
C14C C15C C16C 121.5(11) . .
C17B C16B C15B 122.2(14) . .
C17A C16A C15A 119.9(13) . .
C17C C16C C15C 118.3(11) . .
C12A C17A C16A 122.1(12) . .
C16B C17B C12B 120.7(14) . .
C16C C17C C12C 121.6(11) . .
C22A C21A P2 115.5(7) . .
C22B C21B P2 113.3(7) . .
C22C C21C P2 119.8(7) . .
C23A C22A C27A 115.4(12) . .
C23A C22A C21A 122.3(11) . .
C27A C22A C21A 122.2(11) . .
C27B C22B C23B 115.8(12) . .
C27B C22B C21B 120.6(10) . .
C23B C22B C21B 123.6(11) . .
C27C C22C C23C 118.3(11) . .
C27C C22C C21C 121.0(11) . .
C23C C22C C21C 120.4(10) . .
C24A C23A C22A 123.0(13) . .
C24B C23B C22B 122.5(12) . .
C22C C23C C24C 119.7(12) . .
C23A C24A C25A 120.4(14) . .
C23B C24B C25B 120.7(12) . .
C25C C24C C23C 120.2(13) . .
C26A C25A C24A 119.3(14) . .
C26B C25B C24B 119.7(13) . .
C24C C25C C26C 121.1(13) . .
C25A C26A C27A 120.4(13) . .
C25B C26B C27B 118.9(13) . .
C27C C26C C25C 118.9(12) . .
C26A C27A C22A 121.4(12) . .
C22B C27B C26B 122.3(12) . .
C22C C27C C26C 121.6(12) . .
C36A C31A C32A 116.8(8) . .
C36A C31A P3 118.7(8) . .
C32A C31A P3 124.5(8) . .
C32B C31B C36B 119.0(8) . .
C32B C31B P3 122.9(8) . .
C36B C31B P3 118.1(8) . .
C33A C32A C31A 120.2(11) . .
C33B C32B C31B 121.6(11) . .
C34A C33A C32A 120.8(11) . .
C32B C33B C34B 119.2(12) . .
C33A C34A C35A 119.5(11) . .
C35B C34B C33B 118.7(11) . .
C36A C35A C34A 119.7(12) . .
C36B C35B C34B 121.9(11) . .
C35A C36A C31A 123.0(11) . .
C35B C36B C31B 119.5(11) . .
C46A C41A C42A 117.9(8) . .
C46A C41A P4 125.3(8) . .
C42A C41A P4 116.9(7) . .
C42B C41B C46B 118.7(8) . .
C42B C41B P4 118.1(8) . .
C46B C41B P4 123.1(8) . .
C43A C42A C41A 120.4(10) . .
C43B C42B C41B 118.9(11) . .
C42A C43A C44C 120.1(12) . .
C42B C43B C44B 120.4(12) . .
C45C C44C C43A 119.1(11) . .
C45B C44B C43B 121.8(12) . .
C44B C45B C46B 118.4(11) . .
C44C C45C C46A 121.4(11) . .
C45B C46B C41B 121.7(10) . .
C45C C46A C41A 121.1(11) . .
C2M O2M C2M' 29.2(15) . .
C4M O4 C4M' 51(2) . .
C2B C1B C3B 121.9(13) . .
C1B C2B C3B 117.8(12) . 3_576
C2B C3B C1B 120.2(13) 3_576 .
C3M' O3M C3M 89(2) . .

loop_
_geom_bond_atom_site_label_1
_geom_bond_atom_site_label_2
_geom_bond_distance
_geom_bond_site_symmetry_2
Pd1 S1 2.239(2) .
Pd1 P3 2.322(2) .
Pd1 P1 2.325(2) .
Pd1 Pd2 2.6704(14) .
Pd2 S1 2.240(3) .
Pd2 P2 2.326(2) .
Pd2 P4 2.324(2) .
P1 C11B 1.851(4) .
P1 C11A 1.851(4) .
P1 C11C 1.851(4) .
P2 C21B 1.851(4) .
P2 C21A 1.851(4) .
P2 C21C 1.851(5) .
P3 C31B 1.833(6) .
P3 C1 1.832(10) .
P3 C31A 1.836(6) .
P4 C41A 1.835(6) .
P4 C1 1.858(10) .
P4 C41B 1.836(6) .
S1 O1 1.495(8) .
S1 O2 1.497(8) .
C11A C12A 1.505(14) .
C11B C12B 1.490(15) .
C11C C12C 1.513(14) .
C12B C13B 1.398(16) .
C12B C17B 1.398(16) .
C12A C17A 1.376(15) .
C12A C13A 1.403(16) .
C12C C17C 1.387(15) .
C12C C13C 1.397(15) .
C13A C14A 1.381(16) .
C13B C14B 1.380(17) .
C13C C14C 1.396(16) .
C14A C15A 1.379(16) .
C14B C15B 1.374(19) .
C14C C15C 1.344(17) .
C15A C16A 1.388(17) .
C15B C16B 1.38(2) .
C15C C16C 1.402(16) .
C16B C17B 1.36(2) .
C16A C17A 1.371(16) .
C16C C17C 1.384(15) .
C21A C22A 1.474(15) .
C21B C22B 1.498(16) .
C21C C22C 1.522(15) .
C22A C23A 1.376(17) .
C22A C27A 1.403(16) .
C22B C27B 1.389(16) .
C22B C23B 1.396(16) .
C22C C27C 1.357(15) .
C22C C23C 1.416(15) .
C23A C24A 1.365(19) .
C23B C24B 1.376(17) .
C23C C24C 1.398(16) .
C24A C25A 1.35(2) .
C24B C25B 1.390(18) .
C24C C25C 1.349(17) .
C25A C26A 1.363(18) .
C25B C26B 1.360(18) .
C25C C26C 1.376(18) .
C26A C27A 1.378(16) .
C26B C27B 1.435(17) .
C26C C27C 1.404(17) .
C31A C36A 1.390(14) .
C31A C32A 1.409(14) .
C31B C32B 1.383(14) .
C31B C36B 1.390(14) .
C32A C33A 1.372(15) .
C32B C33B 1.365(15) .
C33A C34A 1.376(15) .
C33B C34B 1.405(18) .
C34A C35A 1.383(16) .
C34B C35B 1.375(18) .
C35A C36A 1.343(14) .
C35B C36B 1.363(16) .
C41A C46A 1.410(14) .
C41A C42A 1.394(14) .
C41B C42B 1.398(14) .
C41B C46B 1.404(13) .
C42A C43A 1.397(16) .
C42B C43B 1.377(16) .
C43A C44C 1.407(17) .
C43B C44B 1.374(17) .
C44C C45C 1.362(16) .
C44B C45B 1.368(16) .
C45B C46B 1.362(15) .
C45C C46A 1.370(15) .
O1M C1M 1.343(16) .
O2M C2M 1.34(2) .
O2M C2M' 1.49(4) .
C4M O4 1.28(3) .
C4M' O4 1.78(6) .
C1B C2B 1.405(18) .
C1B C3B 1.425(17) .
C2B C3B 1.418(18) 3_576
C3B C2B 1.418(18) 3_576
O3M C3M' 1.27(3) .
O3M C3M 1.289(19) .
